data_2211598
loop_
_publ_author_name
'Markus, Kowalewski'
'Peter, Mayer'
'Axel, Schulz'
'Alexander, Villinger'

_publ_section_title
;
 Reinvestigation of hydrazinium tetrafluoroborate
;
_journal_coeditor_code SG2079
_journal_issue 12
_journal_name_full 'Acta Crystallographica Section E'
_journal_page_first i248
_journal_page_last i249
_journal_paper_doi 10.1107/S1600536806045922
_journal_volume 62
_journal_year 2006
_chemical_formula_iupac 'N2 H5 + , B F4 -'
_chemical_formula_moiety 'N2 H5 + , B F4 -'
_chemical_formula_sum 'B F4 H5 N2'
_chemical_formula_weight 119.87
_chemical_name_common 'Hydrazinium tetrafluoroborate'
_chemical_name_systematic
;
hydrazinium tetrafluoroborate
;
_space_group_IT_number 15
_symmetry_cell_setting monoclinic
_symmetry_space_group_name_Hall '-C 2yc'
_symmetry_space_group_name_H-M 'C 1 2/c 1'
_atom_sites_solution_hydrogens geom
_atom_sites_solution_primary direct
_atom_sites_solution_secondary difmap
_audit_creation_method SHELXL97
_cell_angle_alpha 90.00
_cell_angle_beta 112.8848(16)
_cell_angle_gamma 90.00
_cell_formula_units_Z 8
_cell_length_a 13.8644(5)
_cell_length_b 5.3233(2)
_cell_length_c 12.2334(4)
_cell_measurement_reflns_used 2082
_cell_measurement_temperature 200(2)
_cell_measurement_theta_max 27.485
_cell_measurement_theta_min 3.134
_cell_volume 831.81(5)
_computing_cell_refinement 'SCALEPACK (Otwinowski & Minor, 1997)'
_computing_data_collection 'COLLECT (Nonius, 1999)'
_computing_data_reduction 'SCALEPACK and DENZO (Otwinowski & Minor, 1997)'
_computing_molecular_graphics 'ORTEP-3 (Farrugia, 1997)'
_computing_publication_material SHELXL97
_computing_structure_refinement 'SHELXL97 (Sheldrick, 1997)'
_computing_structure_solution 'SHELXS97 (Sheldrick, 1997)'
_diffrn_ambient_temperature 200(2)
_diffrn_detector_area_resol_mean 9
_diffrn_measured_fraction_theta_full 0.997
_diffrn_measured_fraction_theta_max 0.997
_diffrn_measurement_device_type 'Nonius KappaCCD area-detector'
_diffrn_measurement_method '\f and \w'
_diffrn_radiation_monochromator graphite
_diffrn_radiation_source 'fine-focus sealed tube'
_diffrn_radiation_type MoK\a
_diffrn_radiation_wavelength 0.71073
_diffrn_reflns_av_R_equivalents 0.0188
_diffrn_reflns_av_sigmaI/netI 0.0263
_diffrn_reflns_limit_h_max 17
_diffrn_reflns_limit_h_min -18
_diffrn_reflns_limit_k_max 6
_diffrn_reflns_limit_k_min -6
_diffrn_reflns_limit_l_max 15
_diffrn_reflns_limit_l_min -15
_diffrn_reflns_number 1779
_diffrn_reflns_theta_full 27.52
_diffrn_reflns_theta_max 27.52
_diffrn_reflns_theta_min 3.19
_exptl_absorpt_coefficient_mu 0.245
_exptl_absorpt_correction_type none
_exptl_crystal_colour colourless
_exptl_crystal_density_diffrn 1.914
_exptl_crystal_density_method 'not measured'
_exptl_crystal_description 'square prism'
_exptl_crystal_F_000 480
_exptl_crystal_size_max 0.24
_exptl_crystal_size_mid 0.08
_exptl_crystal_size_min 0.04
_refine_diff_density_max 0.451
_refine_diff_density_min -0.389
_refine_ls_extinction_method none
_refine_ls_goodness_of_fit_ref 1.069
_refine_ls_hydrogen_treatment refall
_refine_ls_matrix_type full
_refine_ls_number_parameters 84
_refine_ls_number_reflns 953
_refine_ls_number_restraints 0
_refine_ls_restrained_S_all 1.069
_refine_ls_R_factor_all 0.0630
_refine_ls_R_factor_gt 0.0496
_refine_ls_shift/su_max 0.000
_refine_ls_shift/su_mean 0.000
_refine_ls_structure_factor_coef Fsqd
_refine_ls_weighting_details 'calc w = 1/[\s^2^(Fo^2^)+(0.0411P)^2^+1.8993P] where P=(Fo^2^+2Fc^2^)/3'
_refine_ls_weighting_scheme calc
_refine_ls_wR_factor_gt 0.1124
_refine_ls_wR_factor_ref 0.1214
_reflns_number_gt 752
_reflns_number_total 953
_reflns_threshold_expression I>2\s(I)
_cod_data_source_file sg2079.cif
_cod_data_source_block I
_cod_original_sg_symbol_H-M 'C 2/c'
_cod_original_formula_sum 'H5 B F4 N2'
_cod_database_code 2211598
_cod_database_fobs_code 2211598

loop_
_symmetry_equiv_pos_as_xyz
'x, y, z'
'-x, y, -z+1/2'
'x+1/2, y+1/2, z'
'-x+1/2, y+1/2, -z+1/2'
'-x, -y, -z'
'x, -y, z-1/2'
'-x+1/2, -y+1/2, -z'
'x+1/2, -y+1/2, z-1/2'

loop_
_atom_site_type_symbol
_atom_site_label
_atom_site_fract_x
_atom_site_fract_y
_atom_site_fract_z
_atom_site_U_iso_or_equiv
_atom_site_adp_type
_atom_site_calc_flag
_atom_site_occupancy
B B 0.10960(18) 0.0706(4) 0.9215(2) 0.0257(5) Uani d 1
F F1 0.06696(13) 0.3029(3) 0.92718(15) 0.0548(5) Uani d 1
F F2 0.19255(14) 0.0268(4) 1.02518(16) 0.0796(8) Uani d 1
F F3 0.14208(13) 0.0761(3) 0.82854(14) 0.0495(5) Uani d 1
F F4 0.03750(13) -0.1189(3) 0.90527(14) 0.0551(5) Uani d 1
N N1 0.15635(14) -0.5875(3) 1.22935(16) 0.0273(4) Uani d 1
H H1 0.100(2) -0.685(6) 1.190(3) 0.049(8) Uiso d 1
H H2 0.138(2) -0.511(5) 1.285(3) 0.042(7) Uiso d 1
N N2 0.15703(15) -0.3931(4) 1.14727(16) 0.0286(4) Uani d 1
H H3 0.213(2) -0.284(6) 1.185(3) 0.051(8) Uiso d 1
H H4 0.097(2) -0.311(6) 1.119(2) 0.042(7) Uiso d 1
H H5 0.174(3) -0.470(7) 1.085(3) 0.068(10) Uiso d 1

loop_
_atom_site_aniso_label
_atom_site_aniso_U_11
_atom_site_aniso_U_22
_atom_site_aniso_U_33
_atom_site_aniso_U_12
_atom_site_aniso_U_13
_atom_site_aniso_U_23
B 0.0234(10) 0.0263(11) 0.0257(11) -0.0028(9) 0.0075(8) -0.0004(9)
F1 0.0585(10) 0.0439(9) 0.0718(11) 0.0126(7) 0.0361(9) -0.0070(8)
F2 0.0589(11) 0.0756(13) 0.0601(11) -0.0258(10) -0.0249(9) 0.0393(10)
F3 0.0706(10) 0.0393(8) 0.0605(10) -0.0057(7) 0.0494(9) -0.0074(7)
F4 0.0551(10) 0.0628(11) 0.0464(9) -0.0366(8) 0.0185(7) -0.0093(8)
N1 0.0278(9) 0.0242(9) 0.0278(9) -0.0032(7) 0.0086(7) 0.0006(7)
N2 0.0267(9) 0.0289(9) 0.0263(9) -0.0001(8) 0.0060(7) 0.0031(7)

loop_
_atom_type_symbol
_atom_type_description
_atom_type_scat_dispersion_real
_atom_type_scat_dispersion_imag
_atom_type_scat_source
H H 0.0000 0.0000 'International Tables Vol C Tables 4.2.6.8 and 6.1.1.4'
B B 0.0013 0.0007 'International Tables Vol C Tables 4.2.6.8 and 6.1.1.4'
N N 0.0061 0.0033 'International Tables Vol C Tables 4.2.6.8 and 6.1.1.4'
F F 0.0171 0.0103 'International Tables Vol C Tables 4.2.6.8 and 6.1.1.4'

loop_
_geom_angle_atom_site_label_1
_geom_angle_atom_site_label_2
_geom_angle_atom_site_label_3
_geom_angle
_geom_angle_publ_flag
F2 B F3 110.1(2) ?
F2 B F4 108.12(19) ?
F3 B F4 110.38(19) ?
F2 B F1 109.2(2) ?
F3 B F1 107.84(18) ?
F4 B F1 111.16(19) ?
N2 N1 H1 106.0(19) yes
N2 N1 H2 106.3(18) yes
H1 N1 H2 103(2) yes
N1 N2 H3 109.4(19) yes
N1 N2 H4 111.3(18) yes
H3 N2 H4 111(3) yes
N1 N2 H5 108(2) yes
H3 N2 H5 104(3) yes
H4 N2 H5 112(3) yes

loop_
_geom_bond_atom_site_label_1
_geom_bond_atom_site_label_2
_geom_bond_distance
_geom_bond_publ_flag
B F2 1.361(3) yes
B F3 1.377(3) yes
B F4 1.379(3) yes
B F1 1.384(3) yes
N1 N2 1.445(2) yes
N1 H1 0.91(3) yes
N1 H2 0.91(3) yes
N2 H3 0.93(3) yes
N2 H4 0.89(3) yes
N2 H5 0.97(4) yes

loop_
_geom_hbond_atom_site_label_D
_geom_hbond_atom_site_label_H
_geom_hbond_atom_site_label_A
_geom_hbond_site_symmetry_A
_geom_hbond_distance_DH
_geom_hbond_distance_HA
_geom_hbond_distance_DA
_geom_hbond_angle_DHA
_geom_hbond_publ_flag
N1 H1 F4 5_547 0.91(3) 2.08(3) 2.989(2) 175(3) yes
N1 H2 F3 6_556 0.91(3) 2.37(3) 3.019(2) 128(2) yes
N1 H2 F1 6_556 0.91(3) 2.56(3) 3.467(3) 174(2) yes
N2 H3 N1 4_557 0.93(3) 2.00(3) 2.929(3) 173(3) yes
N2 H4 F1 5_557 0.89(3) 2.12(3) 2.916(3) 150(3) yes
N2 H4 F4 . 0.89(3) 2.63(3) 3.135(2) 118(2) yes
N2 H5 F1 1_545 0.97(4) 2.27(4) 2.969(3) 128(3) yes

loop_
_cod_related_entry_id
_cod_related_entry_database
_cod_related_entry_code
1 ChemSpider 21125825
